data_4102534
loop_
_publ_author_name
'K. C. Nicolaou'
'Qiang Kang'
'Sin Yee Ng'
'David Y.-K. Chen'

_publ_section_title
;
 Total Synthesis of Englerin A
;
_journal_name_full 'Journal of the American Chemical Society'
_journal_page_first 8219
_journal_page_last 8222
_journal_paper_doi 10.1021/ja102927n
_journal_volume 132
_journal_year 2010
_chemical_formula_moiety 'C17 H28 O3'
_chemical_formula_sum 'C17 H28 O3'
_chemical_formula_weight 280.39
_chemical_name_systematic
; 
 ? 
;
_space_group_IT_number 14
_symmetry_cell_setting monoclinic
_symmetry_space_group_name_Hall '-P 2ybc'
_symmetry_space_group_name_H-M 'P 1 21/c 1'
_atom_sites_solution_hydrogens geom
_atom_sites_solution_primary direct
_atom_sites_solution_secondary difmap
_audit_creation_method SHELXL-97
_cell_angle_alpha 90.00
_cell_angle_beta 91.27(3)
_cell_angle_gamma 90.00
_cell_formula_units_Z 4
_cell_length_a 9.6908(19)
_cell_length_b 9.4900(19)
_cell_length_c 16.734(3)
_cell_measurement_reflns_used 3654
_cell_measurement_temperature 110(2)
_cell_measurement_theta_max 30.8969
_cell_measurement_theta_min 2.1020
_cell_volume 1538.6(5)
_computing_cell_refinement 'CrystalClear (Rigaku Inc., 2007)'
_computing_data_collection 'CrystalClear (Rigaku Inc., 2007)'
_computing_data_reduction 'CrystalClear (Rigaku Inc., 2007)'
_computing_structure_refinement 'SHELXL-97 (Sheldrick, 1997)'
_computing_structure_solution 'SHELXS-97 (Sheldrick, 1990)'
_diffrn_ambient_temperature 110(2)
_diffrn_measured_fraction_theta_full 0.993
_diffrn_measured_fraction_theta_max 0.993
_diffrn_measurement_device_type 'CCD area deterctor'
_diffrn_measurement_method '\w scans'
_diffrn_radiation_monochromator graphite
_diffrn_radiation_source 'fine-focus sealed tube'
_diffrn_radiation_type MoK\a
_diffrn_radiation_wavelength 0.71073
_diffrn_reflns_av_R_equivalents 0.0363
_diffrn_reflns_av_sigmaI/netI 0.0388
_diffrn_reflns_limit_h_max 12
_diffrn_reflns_limit_h_min -11
_diffrn_reflns_limit_k_max 9
_diffrn_reflns_limit_k_min -12
_diffrn_reflns_limit_l_max 22
_diffrn_reflns_limit_l_min -22
_diffrn_reflns_number 11892
_diffrn_reflns_theta_full 28.28
_diffrn_reflns_theta_max 28.28
_diffrn_reflns_theta_min 2.43
_exptl_absorpt_coefficient_mu 0.081
_exptl_absorpt_correction_T_max 0.9825
_exptl_absorpt_correction_T_min 0.9825
_exptl_absorpt_correction_type multi-scan
_exptl_absorpt_process_details 'R. H. Blessing, Acta Cryst. 1995 A51, 33-38'
_exptl_crystal_colour colorless
_exptl_crystal_density_diffrn 1.210
_exptl_crystal_density_method 'not measured'
_exptl_crystal_description block
_exptl_crystal_F_000 616
_exptl_crystal_size_max 0.22
_exptl_crystal_size_mid 0.22
_exptl_crystal_size_min 0.22
_refine_diff_density_max 0.259
_refine_diff_density_min -0.244
_refine_diff_density_rms 0.054
_refine_ls_extinction_method none
_refine_ls_goodness_of_fit_ref 1.147
_refine_ls_hydrogen_treatment constr
_refine_ls_matrix_type full
_refine_ls_number_parameters 187
_refine_ls_number_reflns 3786
_refine_ls_number_restraints 0
_refine_ls_restrained_S_all 1.147
_refine_ls_R_factor_all 0.0778
_refine_ls_R_factor_gt 0.0662
_refine_ls_shift/su_max 0.000
_refine_ls_shift/su_mean 0.000
_refine_ls_structure_factor_coef Fsqd
_refine_ls_weighting_details 'calc w=1/[\s^2^(Fo^2^)+(0.0723P)^2^+0.5934P] where P=(Fo^2^+2Fc^2^)/3'
_refine_ls_weighting_scheme calc
_refine_ls_wR_factor_gt 0.1571
_refine_ls_wR_factor_ref 0.1692
_reflns_number_gt 3292
_reflns_number_total 3786
_reflns_threshold_expression >2sigma(I)
_cod_data_source_file ja102927n_si_002.cif
_cod_data_source_block shelxs
_cod_original_sg_symbol_H-M 'P 21/c'
_cod_database_code 4102534

loop_
_symmetry_equiv_pos_as_xyz
'x, y, z'
'-x, y+1/2, -z+1/2'
'-x, -y, -z'
'x, -y-1/2, z-1/2'

loop_
_atom_site_label
_atom_site_type_symbol
_atom_site_fract_x
_atom_site_fract_y
_atom_site_fract_z
_atom_site_U_iso_or_equiv
_atom_site_adp_type
_atom_site_occupancy
_atom_site_symmetry_multiplicity
_atom_site_calc_flag
_atom_site_refinement_flags
O2 O 0.92245(13) 0.68611(15) 0.17696(7) 0.0313(3) Uani 1 1 d .
H2 H 0.9051 0.6692 0.1285 0.047 Uiso 1 1 calc R
O1 O 0.68873(12) 0.73261(12) 0.34419(7) 0.0223(3) Uani 1 1 d .
C1 C 0.81874(16) 0.70190(18) 0.30720(10) 0.0222(3) Uani 1 1 d .
C2 C 0.64293(17) 0.92351(18) 0.25588(10) 0.0234(4) Uani 1 1 d .
H2A H 0.5589 0.8693 0.2386 0.028 Uiso 1 1 calc R
C3 C 0.76006(17) 0.87826(19) 0.20158(10) 0.0246(4) Uani 1 1 d .
H3 H 0.8429 0.9356 0.2173 0.030 Uiso 1 1 calc R
O3 O 0.86587(14) 0.87550(15) 0.50796(7) 0.0337(3) Uani 1 1 d .
C4 C 0.67459(17) 0.88410(17) 0.34284(10) 0.0219(3) Uani 1 1 d .
C5 C 0.79734(17) 0.72541(19) 0.21582(10) 0.0246(4) Uani 1 1 d .
H5 H 0.7201 0.6642 0.1957 0.030 Uiso 1 1 calc R
C6 C 0.55402(18) 0.92084(19) 0.39579(10) 0.0267(4) Uani 1 1 d .
H6A H 0.4699 0.8755 0.3748 0.040 Uiso 1 1 calc R
H6B H 0.5410 1.0232 0.3964 0.040 Uiso 1 1 calc R
H6C H 0.5735 0.8875 0.4503 0.040 Uiso 1 1 calc R
C7 C 0.6190(2) 1.07712(19) 0.23093(11) 0.0295(4) Uani 1 1 d .
H7A H 0.6818 1.1411 0.2611 0.035 Uiso 1 1 calc R
H7B H 0.5224 1.1058 0.2400 0.035 Uiso 1 1 calc R
C8 C 0.91670(17) 0.81368(19) 0.34420(10) 0.0245(4) Uani 1 1 d .
H8A H 0.9684 0.7743 0.3907 0.029 Uiso 1 1 calc R
H8B H 0.9835 0.8467 0.3044 0.029 Uiso 1 1 calc R
C9 C 0.86108(18) 0.54988(19) 0.32723(10) 0.0267(4) Uani 1 1 d .
H9 H 0.9587 0.5378 0.3104 0.032 Uiso 1 1 calc R
C10 C 0.82264(17) 0.93563(18) 0.37029(10) 0.0232(4) Uani 1 1 d .
H10 H 0.8469 1.0232 0.3405 0.028 Uiso 1 1 calc R
C11 C 0.7097(2) 0.9316(2) 0.11894(11) 0.0313(4) Uani 1 1 d .
H11 H 0.7905 0.9431 0.0833 0.038 Uiso 1 1 calc R
C12 C 0.7747(2) 0.4383(2) 0.28316(12) 0.0329(4) Uani 1 1 d .
H12A H 0.6778 0.4480 0.2976 0.049 Uiso 1 1 calc R
H12B H 0.8080 0.3443 0.2982 0.049 Uiso 1 1 calc R
H12C H 0.7831 0.4512 0.2254 0.049 Uiso 1 1 calc R
C13 C 0.82980(18) 0.9644(2) 0.45951(10) 0.0276(4) Uani 1 1 d .
C14 C 0.6020(2) 0.8376(2) 0.07807(11) 0.0372(5) Uani 1 1 d .
H14A H 0.6410 0.7436 0.0699 0.056 Uiso 1 1 calc R
H14B H 0.5748 0.8785 0.0263 0.056 Uiso 1 1 calc R
H14C H 0.5209 0.8304 0.1118 0.056 Uiso 1 1 calc R
C15 C 0.8574(2) 0.5185(2) 0.41708(12) 0.0390(5) Uani 1 1 d .
H15A H 0.9069 0.5928 0.4466 0.058 Uiso 1 1 calc R
H15B H 0.9018 0.4275 0.4279 0.058 Uiso 1 1 calc R
H15C H 0.7614 0.5152 0.4341 0.058 Uiso 1 1 calc R
C16 C 0.7925(2) 1.1116(2) 0.48624(12) 0.0369(5) Uani 1 1 d .
H16A H 0.7702 1.1101 0.5431 0.055 Uiso 1 1 calc R
H16B H 0.7124 1.1451 0.4550 0.055 Uiso 1 1 calc R
H16C H 0.8709 1.1748 0.4780 0.055 Uiso 1 1 calc R
C17 C 0.6512(2) 1.0788(2) 0.14028(12) 0.0389(5) Uani 1 1 d .
H17A H 0.5660 1.0980 0.1083 0.047 Uiso 1 1 calc R
H17B H 0.7196 1.1531 0.1288 0.047 Uiso 1 1 calc R

loop_
_atom_site_aniso_label
_atom_site_aniso_U_11
_atom_site_aniso_U_22
_atom_site_aniso_U_33
_atom_site_aniso_U_23
_atom_site_aniso_U_13
_atom_site_aniso_U_12
O2 0.0263(6) 0.0461(8) 0.0215(6) -0.0054(6) 0.0029(5) 0.0073(6)
O1 0.0207(6) 0.0234(6) 0.0229(6) 0.0001(5) 0.0033(4) 0.0009(4)
C1 0.0191(7) 0.0259(8) 0.0214(7) -0.0010(6) 0.0009(6) 0.0022(6)
C2 0.0240(8) 0.0235(8) 0.0226(8) -0.0011(6) -0.0008(6) -0.0002(6)
C3 0.0237(8) 0.0295(9) 0.0207(8) 0.0006(7) 0.0012(6) -0.0010(7)
O3 0.0352(7) 0.0430(8) 0.0227(6) 0.0028(6) -0.0017(5) -0.0011(6)
C4 0.0223(8) 0.0218(8) 0.0215(7) -0.0003(6) 0.0002(6) -0.0007(6)
C5 0.0203(8) 0.0324(9) 0.0211(7) -0.0020(7) 0.0011(6) 0.0022(7)
C6 0.0245(8) 0.0300(9) 0.0258(8) -0.0030(7) 0.0025(7) 0.0025(7)
C7 0.0327(9) 0.0261(9) 0.0296(9) 0.0008(7) -0.0031(7) 0.0016(7)
C8 0.0207(8) 0.0306(9) 0.0222(8) -0.0005(7) -0.0006(6) 0.0009(7)
C9 0.0252(8) 0.0281(9) 0.0268(8) -0.0005(7) -0.0004(7) 0.0051(7)
C10 0.0218(8) 0.0280(9) 0.0199(7) -0.0010(6) -0.0007(6) -0.0018(6)
C11 0.0345(10) 0.0379(10) 0.0214(8) 0.0049(7) -0.0001(7) 0.0030(8)
C12 0.0338(10) 0.0304(10) 0.0345(10) -0.0025(8) -0.0013(8) 0.0018(8)
C13 0.0233(8) 0.0361(10) 0.0232(8) -0.0037(7) -0.0004(6) -0.0042(7)
C14 0.0384(10) 0.0497(12) 0.0232(8) -0.0013(8) -0.0066(8) 0.0056(9)
C15 0.0516(12) 0.0352(10) 0.0298(9) 0.0046(8) -0.0065(9) 0.0064(9)
C16 0.0366(10) 0.0394(11) 0.0347(10) -0.0121(8) -0.0025(8) 0.0015(8)
C17 0.0539(12) 0.0353(11) 0.0272(9) 0.0067(8) -0.0027(9) 0.0032(9)

loop_
_atom_type_symbol
_atom_type_description
_atom_type_scat_dispersion_real
_atom_type_scat_dispersion_imag
_atom_type_scat_source
C C 0.0033 0.0016 'International Tables Vol C Tables 4.2.6.8 and 6.1.1.4'
H H 0.0000 0.0000 'International Tables Vol C Tables 4.2.6.8 and 6.1.1.4'
O O 0.0106 0.0060 'International Tables Vol C Tables 4.2.6.8 and 6.1.1.4'

loop_
_geom_angle_atom_site_label_1
_geom_angle_atom_site_label_2
_geom_angle_atom_site_label_3
_geom_angle
C5 O2 H2 109.5
C4 O1 C1 106.10(12)
O1 C1 C9 109.10(14)
O1 C1 C8 102.93(13)
C9 C1 C8 113.53(13)
O1 C1 C5 107.08(13)
C9 C1 C5 112.26(14)
C8 C1 C5 111.30(14)
C4 C2 C3 111.16(14)
C4 C2 C7 121.23(14)
C3 C2 C7 102.39(14)
C4 C2 H2A 107.1
C3 C2 H2A 107.1
C7 C2 H2A 107.1
C5 C3 C2 110.68(14)
C5 C3 C11 121.75(15)
C2 C3 C11 102.49(14)
C5 C3 H3 107.0
C2 C3 H3 107.0
C11 C3 H3 107.0
O1 C4 C6 107.01(13)
O1 C4 C2 106.00(13)
C6 C4 C2 110.98(14)
O1 C4 C10 102.65(13)
C6 C4 C10 117.72(14)
C2 C4 C10 111.37(14)
O2 C5 C3 112.23(14)
O2 C5 C1 108.20(13)
C3 C5 C1 108.59(14)
O2 C5 H5 109.3
C3 C5 H5 109.3
C1 C5 H5 109.3
C4 C6 H6A 109.5
C4 C6 H6B 109.5
H6A C6 H6B 109.5
C4 C6 H6C 109.5
H6A C6 H6C 109.5
H6B C6 H6C 109.5
C2 C7 C17 104.06(15)
C2 C7 H7A 110.9
C17 C7 H7A 110.9
C2 C7 H7B 110.9
C17 C7 H7B 110.9
H7A C7 H7B 109.0
C10 C8 C1 105.49(13)
C10 C8 H8A 110.6
C1 C8 H8A 110.6
C10 C8 H8B 110.6
C1 C8 H8B 110.6
H8A C8 H8B 108.8
C12 C9 C15 108.31(16)
C12 C9 C1 113.88(14)
C15 C9 C1 112.61(15)
C12 C9 H9 107.2
C15 C9 H9 107.2
C1 C9 H9 107.2
C13 C10 C8 113.51(14)
C13 C10 C4 111.36(14)
C8 C10 C4 102.99(13)
C13 C10 H10 109.6
C8 C10 H10 109.6
C4 C10 H10 109.6
C14 C11 C3 114.21(16)
C14 C11 C17 112.29(16)
C3 C11 C17 101.50(14)
C14 C11 H11 109.5
C3 C11 H11 109.5
C17 C11 H11 109.5
C9 C12 H12A 109.5
C9 C12 H12B 109.5
H12A C12 H12B 109.5
C9 C12 H12C 109.5
H12A C12 H12C 109.5
H12B C12 H12C 109.5
O3 C13 C16 120.69(16)
O3 C13 C10 122.50(17)
C16 C13 C10 116.80(16)
C11 C14 H14A 109.5
C11 C14 H14B 109.5
H14A C14 H14B 109.5
C11 C14 H14C 109.5
H14A C14 H14C 109.5
H14B C14 H14C 109.5
C9 C15 H15A 109.5
C9 C15 H15B 109.5
H15A C15 H15B 109.5
C9 C15 H15C 109.5
H15A C15 H15C 109.5
H15B C15 H15C 109.5
C13 C16 H16A 109.5
C13 C16 H16B 109.5
H16A C16 H16B 109.5
C13 C16 H16C 109.5
H16A C16 H16C 109.5
H16B C16 H16C 109.5
C11 C17 C7 107.32(15)
C11 C17 H17A 110.3
C7 C17 H17A 110.3
C11 C17 H17B 110.3
C7 C17 H17B 110.3
H17A C17 H17B 108.5

loop_
_geom_bond_atom_site_label_1
_geom_bond_atom_site_label_2
_geom_bond_distance
O2 C5 1.438(2)
O2 H2 0.8400
O1 C4 1.444(2)
O1 C1 1.4458(19)
C1 C9 1.535(2)
C1 C8 1.544(2)
C1 C5 1.555(2)
C2 C4 1.527(2)
C2 C3 1.531(2)
C2 C7 1.533(2)
C2 H2A 1.0000
C3 C5 1.512(3)
C3 C11 1.542(2)
C3 H3 1.0000
O3 C13 1.216(2)
C4 C6 1.523(2)
C4 C10 1.575(2)
C5 H5 1.0000
C6 H6A 0.9800
C6 H6B 0.9800
C6 H6C 0.9800
C7 C17 1.555(3)
C7 H7A 0.9900
C7 H7B 0.9900
C8 C10 1.542(2)
C8 H8A 0.9900
C8 H8B 0.9900
C9 C12 1.529(3)
C9 C15 1.534(3)
C9 H9 1.0000
C10 C13 1.518(2)
C10 H10 1.0000
C11 C14 1.524(3)
C11 C17 1.552(3)
C11 H11 1.0000
C12 H12A 0.9800
C12 H12B 0.9800
C12 H12C 0.9800
C13 C16 1.513(3)
C14 H14A 0.9800
C14 H14B 0.9800
C14 H14C 0.9800
C15 H15A 0.9800
C15 H15B 0.9800
C15 H15C 0.9800
C16 H16A 0.9800
C16 H16B 0.9800
C16 H16C 0.9800
C17 H17A 0.9900
C17 H17B 0.9900
